data_7126212
loop_
_publ_author_name
'Huang, Jie'
'Li, Feng'
'Cui, Lei'
'Su, Shikuan'
'Jia, Xueshun'
'Li, Jian'

_publ_section_title
;
 Palladium-catalyzed cascade reactions of enynones and isocyanides: access
 towards functionalized ketenimine and its application.
;
_journal_issue 33
_journal_name_full 'Chemical communications (Cambridge, England)'
_journal_page_first 4555
_journal_page_last 4558
_journal_paper_doi 10.1039/c9cc09363j
_journal_volume 56
_journal_year 2020
_chemical_formula_sum 'C24 H19 Br F3 N O2'
_chemical_formula_weight 490.31
_space_group_crystal_system triclinic
_space_group_IT_number 2
_space_group_name_Hall '-P 1'
_space_group_name_H-M_alt 'P -1'
_atom_sites_solution_hydrogens geom
_audit_block_doi 10.5517/ccdc.csd.cc2400y4
_audit_creation_method SHELXL-2014/7
_audit_update_record
;
2019-11-18 deposited with the CCDC.	2020-03-13 downloaded from the CCDC.
;
_cell_angle_alpha 91.776(2)
_cell_angle_beta 94.224(2)
_cell_angle_gamma 94.328(2)
_cell_formula_units_Z 4
_cell_length_a 8.2620(6)
_cell_length_b 11.3867(8)
_cell_length_c 22.2514(15)
_cell_measurement_reflns_used 9851
_cell_measurement_temperature 173(2)
_cell_measurement_theta_max 59.35
_cell_measurement_theta_min 3.39
_cell_volume 2080.3(3)
_computing_cell_refinement 'Bruker SAINT'
_computing_data_collection 'Bruker APEX2'
_computing_data_reduction 'Bruker SAINT'
_computing_molecular_graphics 'Bruker SHELXTL'
_computing_publication_material 'Bruker SHELXTL'
_computing_structure_refinement 'SHELXL-2014/7 (Sheldrick, 2014)'
_computing_structure_solution 'SHELXS-97 (Sheldrick 2008)'
_diffrn_ambient_temperature 173(2)
_diffrn_measured_fraction_theta_full 0.990
_diffrn_measured_fraction_theta_max 0.991
_diffrn_measurement_device_type 'Bruker APEX-II CCD'
_diffrn_measurement_method '\f and \w scans'
_diffrn_radiation_type GaK\a
_diffrn_radiation_wavelength 1.34138
_diffrn_reflns_av_R_equivalents 0.0553
_diffrn_reflns_av_unetI/netI 0.0645
_diffrn_reflns_Laue_measured_fraction_full 0.990
_diffrn_reflns_Laue_measured_fraction_max 0.991
_diffrn_reflns_limit_h_max 10
_diffrn_reflns_limit_h_min -10
_diffrn_reflns_limit_k_max 14
_diffrn_reflns_limit_k_min -14
_diffrn_reflns_limit_l_max 28
_diffrn_reflns_limit_l_min -28
_diffrn_reflns_number 24072
_diffrn_reflns_point_group_measured_fraction_full 0.990
_diffrn_reflns_point_group_measured_fraction_max 0.991
_diffrn_reflns_theta_full 53.594
_diffrn_reflns_theta_max 58.999
_diffrn_reflns_theta_min 3.389
_exptl_absorpt_coefficient_mu 2.052
_exptl_absorpt_correction_T_max 0.752
_exptl_absorpt_correction_T_min 0.403
_exptl_absorpt_correction_type multi-scan
_exptl_absorpt_process_details sadabs
_exptl_crystal_colour yellow
_exptl_crystal_density_diffrn 1.566
_exptl_crystal_description block
_exptl_crystal_F_000 992
_exptl_crystal_size_max 0.250
_exptl_crystal_size_mid 0.220
_exptl_crystal_size_min 0.180
_refine_diff_density_max 0.735
_refine_diff_density_min -0.773
_refine_diff_density_rms 0.094
_refine_ls_extinction_method none
_refine_ls_goodness_of_fit_ref 1.103
_refine_ls_hydrogen_treatment constr
_refine_ls_matrix_type full
_refine_ls_number_parameters 567
_refine_ls_number_reflns 9035
_refine_ls_number_restraints 0
_refine_ls_restrained_S_all 1.103
_refine_ls_R_factor_all 0.0568
_refine_ls_R_factor_gt 0.0510
_refine_ls_shift/su_max 0.004
_refine_ls_shift/su_mean 0.000
_refine_ls_structure_factor_coef Fsqd
_refine_ls_weighting_details 'w=1/[\s^2^(Fo^2^)+(0.0905P)^2^+0.2448P] where P=(Fo^2^+2Fc^2^)/3'
_refine_ls_weighting_scheme calc
_refine_ls_wR_factor_gt 0.1508
_refine_ls_wR_factor_ref 0.1576
_reflns_Friedel_coverage 0.000
_reflns_number_gt 7531
_reflns_number_total 9035
_reflns_threshold_expression 'I > 2\s(I)'
_cod_data_source_file c9cc09363j2.cif
_cod_data_source_block ga_81217e_a
_cod_depositor_comments 'Adding full bibliography for 7126212--7126213.cif.'
_cod_database_code 7126212
_shelx_shelxl_version_number 2014/7
_shelx_space_group_comment
; 
The symmetry employed for this shelxl refinement is uniquely defined 
by the following loop, which should always be used as a source of 
symmetry information in preference to the above space-group names. 
They are only intended as comments. 
;
_shelx_estimated_absorpt_t_min 0.628
_shelx_estimated_absorpt_t_max 0.709

loop_
_space_group_symop_operation_xyz
'x, y, z'
'-x, -y, -z'

loop_
_atom_site_label
_atom_site_type_symbol
_atom_site_fract_x
_atom_site_fract_y
_atom_site_fract_z
_atom_site_U_iso_or_equiv
_atom_site_adp_type
_atom_site_occupancy
_atom_site_site_symmetry_order
_atom_site_calc_flag
_atom_site_refinement_flags_posn
_atom_site_refinement_flags_adp
_atom_site_refinement_flags_occupancy
_atom_site_disorder_assembly
_atom_site_disorder_group
Br1 Br 1.19194(3) 0.82408(2) 1.04346(2) 0.05054(12) Uani 1 1 d . . . . .
F1 F 1.18711(13) 0.84328(10) 0.52698(5) 0.0419(3) Uani 1 1 d . . . . .
F2 F 1.03230(17) 0.72569(10) 0.46634(5) 0.0478(3) Uani 1 1 d . . . . .
F3 F 0.93544(14) 0.87118(10) 0.51090(5) 0.0428(3) Uani 1 1 d . . . . .
N1 N 0.8177(2) 0.63648(14) 0.81205(7) 0.0303(3) Uani 1 1 d . . . . .
O1 O 0.71902(16) 0.34557(11) 0.76364(5) 0.0276(3) Uani 1 1 d . . . . .
O2 O 0.6856(2) -0.01478(13) 0.70846(7) 0.0480(4) Uani 1 1 d . . . . .
C1 C 0.5993(3) 0.16663(19) 0.80285(9) 0.0365(4) Uani 1 1 d . . . . .
H1A H 0.6769 0.1331 0.8317 0.055 Uiso 1 1 calc R U . . .
H1B H 0.5236 0.1034 0.7840 0.055 Uiso 1 1 calc R U . . .
H1C H 0.5383 0.2235 0.8240 0.055 Uiso 1 1 calc R U . . .
C2 C 0.6887(2) 0.22680(16) 0.75587(8) 0.0280(4) Uani 1 1 d . . . . .
C3 C 0.7541(2) 0.18921(16) 0.70461(8) 0.0281(4) Uani 1 1 d . . . . .
C4 C 0.7495(2) 0.06570(16) 0.68196(9) 0.0326(4) Uani 1 1 d . . . . .
C5 C 0.8248(3) 0.04410(18) 0.62341(10) 0.0401(5) Uani 1 1 d . . . . .
H5A H 0.8347 -0.0405 0.6171 0.060 Uiso 1 1 calc R U . . .
H5B H 0.9330 0.0863 0.6249 0.060 Uiso 1 1 calc R U . . .
H5C H 0.7557 0.0725 0.5901 0.060 Uiso 1 1 calc R U . . .
C6 C 0.8313(2) 0.29243(15) 0.67960(8) 0.0280(4) Uani 1 1 d . . . . .
H6 H 0.8884 0.2950 0.6441 0.034 Uiso 1 1 calc R U . . .
C7 C 0.8065(2) 0.38504(16) 0.71664(8) 0.0263(3) Uani 1 1 d . . . . .
C8 C 0.8545(2) 0.51072(15) 0.71915(8) 0.0265(3) Uani 1 1 d . . . . .
C9 C 0.8455(2) 0.57229(15) 0.77021(8) 0.0281(4) Uani 1 1 d . . . . .
C10 C 0.9155(2) 0.67720(16) 0.86475(8) 0.0278(4) Uani 1 1 d . . . . .
C11 C 0.9204(2) 0.79869(17) 0.87863(8) 0.0318(4) Uani 1 1 d . . . . .
C12 C 1.0054(3) 0.84154(18) 0.93221(9) 0.0363(4) Uani 1 1 d . . . . .
H12 H 1.0114 0.9233 0.9429 0.044 Uiso 1 1 calc R U . . .
C13 C 1.0808(3) 0.76475(19) 0.96959(8) 0.0350(4) Uani 1 1 d . . . . .
C14 C 1.0776(2) 0.64502(19) 0.95554(8) 0.0347(4) Uani 1 1 d . . . . .
H14 H 1.1313 0.5944 0.9822 0.042 Uiso 1 1 calc R U . . .
C15 C 0.9951(2) 0.59967(17) 0.90201(8) 0.0303(4) Uani 1 1 d . . . . .
C16 C 0.8394(3) 0.87978(18) 0.83625(10) 0.0404(5) Uani 1 1 d . . . . .
H16A H 0.8370 0.9574 0.8563 0.061 Uiso 1 1 calc R U . . .
H16B H 0.7278 0.8475 0.8245 0.061 Uiso 1 1 calc R U . . .
H16C H 0.9004 0.8874 0.8002 0.061 Uiso 1 1 calc R U . . .
C17 C 0.9926(3) 0.47042(18) 0.88511(10) 0.0393(5) Uani 1 1 d . . . . .
H17A H 0.8796 0.4372 0.8782 0.059 Uiso 1 1 calc R U . . .
H17B H 1.0478 0.4296 0.9179 0.059 Uiso 1 1 calc R U . . .
H17C H 1.0488 0.4604 0.8482 0.059 Uiso 1 1 calc R U . . .
C18 C 0.9106(2) 0.57532(15) 0.66676(7) 0.0253(3) Uani 1 1 d . . . . .
C19 C 1.0017(2) 0.68372(16) 0.67652(8) 0.0291(4) Uani 1 1 d . . . . .
H19 H 1.0349 0.7110 0.7166 0.035 Uiso 1 1 calc R U . . .
C20 C 1.0443(2) 0.75198(16) 0.62898(8) 0.0306(4) Uani 1 1 d . . . . .
H20 H 1.1035 0.8265 0.6363 0.037 Uiso 1 1 calc R U . . .
C21 C 0.9994(2) 0.71008(15) 0.57020(8) 0.0270(4) Uani 1 1 d . . . . .
C22 C 0.9142(2) 0.60121(15) 0.55969(8) 0.0276(4) Uani 1 1 d . . . . .
H22 H 0.8863 0.5722 0.5195 0.033 Uiso 1 1 calc R U . . .
C23 C 0.8694(2) 0.53451(15) 0.60743(8) 0.0277(4) Uani 1 1 d . . . . .
H23 H 0.8100 0.4602 0.5998 0.033 Uiso 1 1 calc R U . . .
C24 C 1.0387(2) 0.78645(16) 0.51911(8) 0.0307(4) Uani 1 1 d . . . . .
Br2 Br 0.68946(3) 0.82244(2) 1.04293(2) 0.04984(12) Uani 1 1 d . . . . .
F4 F 0.65993(13) 0.71689(10) 0.47927(5) 0.0405(3) Uani 1 1 d . . . . .
F5 F 0.54895(17) 0.87006(9) 0.50985(5) 0.0475(3) Uani 1 1 d . . . . .
F6 F 0.40824(14) 0.73388(10) 0.45573(4) 0.0423(3) Uani 1 1 d . . . . .
N2 N 0.3196(2) 0.64230(14) 0.80943(7) 0.0299(3) Uani 1 1 d . . . . .
O3 O 0.21787(16) 0.35353(11) 0.76302(5) 0.0278(3) Uani 1 1 d . . . . .
O4 O 0.1878(2) -0.00827(13) 0.71122(7) 0.0474(4) Uani 1 1 d . . . . .
C25 C 0.0996(3) 0.17580(18) 0.80397(9) 0.0356(4) Uani 1 1 d . . . . .
H25A H 0.1772 0.1433 0.8332 0.053 Uiso 1 1 calc R U . . .
H25B H 0.0243 0.1119 0.7855 0.053 Uiso 1 1 calc R U . . .
H25C H 0.0381 0.2332 0.8245 0.053 Uiso 1 1 calc R U . . .
C26 C 0.1889(2) 0.23458(16) 0.75661(8) 0.0285(4) Uani 1 1 d . . . . .
C27 C 0.2560(2) 0.19528(16) 0.70593(8) 0.0287(4) Uani 1 1 d . . . . .
C28 C 0.2536(3) 0.07135(17) 0.68450(9) 0.0333(4) Uani 1 1 d . . . . .
C29 C 0.3321(3) 0.04832(18) 0.62691(10) 0.0404(5) Uani 1 1 d . . . . .
H29A H 0.3485 -0.0358 0.6226 0.061 Uiso 1 1 calc R U . . .
H29B H 0.4374 0.0943 0.6280 0.061 Uiso 1 1 calc R U . . .
H29C H 0.2615 0.0714 0.5927 0.061 Uiso 1 1 calc R U . . .
C30 C 0.3321(2) 0.29740(16) 0.67988(8) 0.0291(4) Uani 1 1 d . . . . .
H30 H 0.3898 0.2988 0.6445 0.035 Uiso 1 1 calc R U . . .
C31 C 0.3054(2) 0.39104(15) 0.71575(8) 0.0268(4) Uani 1 1 d . . . . .
C32 C 0.3523(2) 0.51699(15) 0.71588(8) 0.0268(4) Uani 1 1 d . . . . .
C33 C 0.3477(2) 0.58088(15) 0.76660(8) 0.0282(4) Uani 1 1 d . . . . .
C34 C 0.4156(2) 0.68119(16) 0.86266(8) 0.0276(4) Uani 1 1 d . . . . .
C35 C 0.4202(2) 0.80211(17) 0.87770(8) 0.0315(4) Uani 1 1 d . . . . .
C36 C 0.5041(3) 0.84329(18) 0.93165(9) 0.0360(4) Uani 1 1 d . . . . .
H36 H 0.5100 0.9248 0.9429 0.043 Uiso 1 1 calc R U . . .
C37 C 0.5785(3) 0.76531(19) 0.96874(8) 0.0350(4) Uani 1 1 d . . . . .
C38 C 0.5742(2) 0.64584(19) 0.95369(8) 0.0339(4) Uani 1 1 d . . . . .
H38 H 0.6263 0.5941 0.9802 0.041 Uiso 1 1 calc R U . . .
C39 C 0.4933(2) 0.60234(17) 0.89969(8) 0.0295(4) Uani 1 1 d . . . . .
C40 C 0.3394(3) 0.88424(18) 0.83580(10) 0.0397(5) Uani 1 1 d . . . . .
H40A H 0.3415 0.9625 0.8556 0.060 Uiso 1 1 calc R U . . .
H40B H 0.2263 0.8541 0.8253 0.060 Uiso 1 1 calc R U . . .
H40C H 0.3976 0.8899 0.7990 0.060 Uiso 1 1 calc R U . . .
C41 C 0.4893(3) 0.47303(18) 0.88202(10) 0.0382(4) Uani 1 1 d . . . . .
H41A H 0.3761 0.4408 0.8743 0.057 Uiso 1 1 calc R U . . .
H41B H 0.5423 0.4310 0.9148 0.057 Uiso 1 1 calc R U . . .
H41C H 0.5470 0.4633 0.8455 0.057 Uiso 1 1 calc R U . . .
C42 C 0.4017(2) 0.57542(15) 0.66072(8) 0.0264(4) Uani 1 1 d . . . . .
C43 C 0.5012(2) 0.68038(16) 0.66518(8) 0.0302(4) Uani 1 1 d . . . . .
H43 H 0.5427 0.7118 0.7038 0.036 Uiso 1 1 calc R U . . .
C44 C 0.5404(2) 0.73969(16) 0.61386(8) 0.0324(4) Uani 1 1 d . . . . .
H44 H 0.6065 0.8119 0.6174 0.039 Uiso 1 1 calc R U . . .
C45 C 0.4822(2) 0.69261(15) 0.55735(8) 0.0269(4) Uani 1 1 d . . . . .
C46 C 0.3857(2) 0.58732(16) 0.55234(8) 0.0298(4) Uani 1 1 d . . . . .
H46 H 0.3474 0.5546 0.5137 0.036 Uiso 1 1 calc R U . . .
C47 C 0.3454(2) 0.52999(16) 0.60357(8) 0.0299(4) Uani 1 1 d . . . . .
H47 H 0.2780 0.4583 0.5997 0.036 Uiso 1 1 calc R U . . .
C48 C 0.5241(2) 0.75357(16) 0.50144(8) 0.0317(4) Uani 1 1 d . . . . .

loop_
_atom_site_aniso_label
_atom_site_aniso_U_11
_atom_site_aniso_U_22
_atom_site_aniso_U_33
_atom_site_aniso_U_23
_atom_site_aniso_U_13
_atom_site_aniso_U_12
Br1 0.0557(2) 0.0619(2) 0.03033(16) -0.01195(13) -0.00151(12) -0.00925(14)
F1 0.0355(6) 0.0465(6) 0.0428(6) 0.0058(5) 0.0105(5) -0.0112(5)
F2 0.0767(9) 0.0401(6) 0.0259(5) -0.0034(4) 0.0178(6) -0.0116(6)
F3 0.0435(6) 0.0382(6) 0.0487(6) 0.0160(5) 0.0080(5) 0.0057(5)
N1 0.0392(9) 0.0270(7) 0.0243(7) -0.0007(6) 0.0072(6) -0.0033(6)
O1 0.0321(6) 0.0266(6) 0.0238(6) 0.0016(5) 0.0048(5) -0.0027(5)
O2 0.0750(12) 0.0263(7) 0.0409(8) 0.0049(6) 0.0024(8) -0.0073(7)
C1 0.0389(10) 0.0369(10) 0.0330(10) 0.0075(8) 0.0040(8) -0.0046(8)
C2 0.0282(8) 0.0281(9) 0.0265(8) 0.0024(7) -0.0023(7) -0.0029(7)
C3 0.0321(9) 0.0266(9) 0.0244(8) 0.0018(7) -0.0020(7) -0.0006(7)
C4 0.0389(10) 0.0253(9) 0.0325(9) 0.0026(7) -0.0044(8) 0.0011(7)
C5 0.0473(12) 0.0299(10) 0.0425(11) -0.0063(8) 0.0055(9) 0.0009(8)
C6 0.0343(9) 0.0251(8) 0.0241(8) -0.0002(7) 0.0022(7) -0.0004(7)
C7 0.0296(9) 0.0276(8) 0.0214(8) 0.0012(6) 0.0030(6) -0.0008(7)
C8 0.0313(9) 0.0252(8) 0.0225(8) -0.0009(6) 0.0026(7) -0.0012(7)
C9 0.0342(9) 0.0243(8) 0.0256(8) 0.0029(7) 0.0047(7) -0.0032(7)
C10 0.0330(9) 0.0289(9) 0.0215(8) -0.0028(7) 0.0097(7) -0.0036(7)
C11 0.0388(10) 0.0299(9) 0.0269(9) -0.0017(7) 0.0098(8) -0.0021(8)
C12 0.0467(11) 0.0313(9) 0.0303(9) -0.0059(8) 0.0101(8) -0.0057(8)
C13 0.0390(10) 0.0416(11) 0.0228(8) -0.0060(8) 0.0053(7) -0.0078(8)
C14 0.0369(10) 0.0420(11) 0.0263(9) 0.0030(8) 0.0088(8) 0.0026(8)
C15 0.0367(9) 0.0316(9) 0.0233(8) -0.0008(7) 0.0110(7) -0.0004(7)
C16 0.0552(13) 0.0304(10) 0.0355(10) 0.0003(8) 0.0026(9) 0.0031(9)
C17 0.0519(12) 0.0328(10) 0.0344(10) 0.0020(8) 0.0077(9) 0.0058(9)
C18 0.0288(8) 0.0242(8) 0.0229(8) 0.0011(6) 0.0035(6) 0.0002(7)
C19 0.0366(9) 0.0272(8) 0.0222(8) -0.0054(6) 0.0033(7) -0.0051(7)
C20 0.0357(9) 0.0244(8) 0.0305(9) -0.0031(7) 0.0057(7) -0.0070(7)
C21 0.0293(8) 0.0253(8) 0.0267(8) 0.0008(6) 0.0056(7) 0.0014(6)
C22 0.0341(9) 0.0252(8) 0.0229(8) -0.0008(6) 0.0023(7) -0.0017(7)
C23 0.0340(9) 0.0212(8) 0.0267(8) -0.0006(6) 0.0009(7) -0.0040(7)
C24 0.0340(9) 0.0276(8) 0.0298(8) 0.0003(7) 0.0060(7) -0.0051(7)
Br2 0.05458(19) 0.0618(2) 0.02966(16) -0.01127(12) -0.00296(12) -0.00725(14)
F4 0.0367(6) 0.0493(6) 0.0376(5) 0.0065(5) 0.0138(5) 0.0036(5)
F5 0.0744(9) 0.0289(6) 0.0404(6) 0.0061(5) 0.0174(6) -0.0028(6)
F6 0.0390(6) 0.0578(7) 0.0295(5) 0.0113(5) 0.0006(4) -0.0023(5)
N2 0.0394(9) 0.0264(7) 0.0234(7) -0.0002(6) 0.0062(6) -0.0032(6)
O3 0.0328(6) 0.0264(6) 0.0238(6) 0.0009(5) 0.0044(5) -0.0017(5)
O4 0.0755(12) 0.0276(7) 0.0370(8) 0.0027(6) 0.0017(7) -0.0086(7)
C25 0.0375(10) 0.0362(10) 0.0320(10) 0.0058(8) 0.0026(8) -0.0055(8)
C26 0.0308(9) 0.0260(8) 0.0272(8) 0.0014(7) -0.0029(7) -0.0021(7)
C27 0.0340(9) 0.0262(9) 0.0245(8) 0.0016(7) -0.0030(7) -0.0016(7)
C28 0.0420(10) 0.0263(9) 0.0299(9) 0.0011(7) -0.0067(8) 0.0003(8)
C29 0.0483(12) 0.0305(10) 0.0418(11) -0.0062(8) 0.0044(9) 0.0010(8)
C30 0.0375(10) 0.0249(8) 0.0243(8) -0.0008(7) 0.0031(7) -0.0003(7)
C31 0.0321(9) 0.0257(8) 0.0223(8) 0.0010(6) 0.0029(7) -0.0010(7)
C32 0.0317(9) 0.0253(8) 0.0228(8) 0.0001(6) 0.0034(7) -0.0014(7)
C33 0.0337(9) 0.0236(8) 0.0272(8) 0.0031(7) 0.0045(7) -0.0024(7)
C34 0.0323(9) 0.0290(9) 0.0210(8) -0.0033(7) 0.0080(7) -0.0044(7)
C35 0.0379(10) 0.0306(9) 0.0264(9) -0.0006(7) 0.0088(8) -0.0011(8)
C36 0.0461(11) 0.0310(9) 0.0302(9) -0.0066(8) 0.0096(8) -0.0057(8)
C37 0.0396(10) 0.0414(11) 0.0223(8) -0.0060(8) 0.0046(7) -0.0068(8)
C38 0.0358(10) 0.0411(10) 0.0256(9) 0.0026(8) 0.0069(8) 0.0026(8)
C39 0.0347(9) 0.0307(9) 0.0238(8) 0.0003(7) 0.0096(7) 0.0007(7)
C40 0.0544(13) 0.0299(10) 0.0344(10) 0.0012(8) 0.0026(9) 0.0015(9)
C41 0.0490(12) 0.0329(10) 0.0335(10) 0.0019(8) 0.0073(9) 0.0048(9)
C42 0.0297(8) 0.0256(8) 0.0237(8) -0.0012(6) 0.0031(7) 0.0007(7)
C43 0.0365(9) 0.0273(9) 0.0252(8) -0.0034(7) 0.0031(7) -0.0061(7)
C44 0.0366(10) 0.0282(9) 0.0314(9) -0.0008(7) 0.0053(7) -0.0058(7)
C45 0.0273(8) 0.0239(8) 0.0294(8) 0.0021(6) 0.0050(6) -0.0004(6)
C46 0.0350(9) 0.0305(9) 0.0225(8) -0.0006(6) -0.0008(7) -0.0028(7)
C47 0.0368(10) 0.0224(8) 0.0288(9) 0.0007(7) 0.0003(7) -0.0067(7)
C48 0.0327(9) 0.0327(9) 0.0299(9) 0.0033(7) 0.0052(7) 0.0000(7)

loop_
_atom_type_symbol
_atom_type_description
_atom_type_scat_dispersion_real
_atom_type_scat_dispersion_imag
_atom_type_scat_source
C C 0.0137 0.0067 'International Tables Vol C Tables 4.2.6.8 and 6.1.1.4'
H H 0.0000 0.0000 'International Tables Vol C Tables 4.2.6.8 and 6.1.1.4'
Br Br -0.9338 1.0006 'International Tables Vol C Tables 4.2.6.8 and 6.1.1.4'
N N 0.0241 0.0134 'International Tables Vol C Tables 4.2.6.8 and 6.1.1.4'
O O 0.0389 0.0241 'International Tables Vol C Tables 4.2.6.8 and 6.1.1.4'
F F 0.0583 0.0400 'International Tables Vol C Tables 4.2.6.8 and 6.1.1.4'

loop_
_geom_angle_atom_site_label_1
_geom_angle_atom_site_label_2
_geom_angle_atom_site_label_3
_geom_angle
_geom_angle_site_symmetry_1
_geom_angle_site_symmetry_3
_geom_angle_publ_flag
C9 N1 C10 131.20(17) . . ?
C2 O1 C7 107.90(13) . . ?
C2 C1 H1A 109.5 . . ?
C2 C1 H1B 109.5 . . ?
H1A C1 H1B 109.5 . . ?
C2 C1 H1C 109.5 . . ?
H1A C1 H1C 109.5 . . ?
H1B C1 H1C 109.5 . . ?
O1 C2 C3 109.56(15) . . ?
O1 C2 C1 116.34(16) . . ?
C3 C2 C1 134.08(18) . . ?
C2 C3 C6 106.46(16) . . ?
C2 C3 C4 125.50(17) . . ?
C6 C3 C4 128.00(17) . . ?
O2 C4 C3 121.89(19) . . ?
O2 C4 C5 121.27(18) . . ?
C3 C4 C5 116.83(17) . . ?
C4 C5 H5A 109.5 . . ?
C4 C5 H5B 109.5 . . ?
H5A C5 H5B 109.5 . . ?
C4 C5 H5C 109.5 . . ?
H5A C5 H5C 109.5 . . ?
H5B C5 H5C 109.5 . . ?
C7 C6 C3 106.63(16) . . ?
C7 C6 H6 126.7 . . ?
C3 C6 H6 126.7 . . ?
C6 C7 O1 109.44(15) . . ?
C6 C7 C8 135.40(17) . . ?
O1 C7 C8 115.12(15) . . ?
C9 C8 C7 119.18(16) . . ?
C9 C8 C18 117.55(16) . . ?
C7 C8 C18 123.26(15) . . ?
N1 C9 C8 169.8(2) . . ?
C15 C10 C11 122.28(18) . . ?
C15 C10 N1 121.62(16) . . ?
C11 C10 N1 116.02(16) . . ?
C12 C11 C10 118.09(18) . . ?
C12 C11 C16 121.18(18) . . ?
C10 C11 C16 120.72(18) . . ?
C13 C12 C11 119.62(19) . . ?
C13 C12 H12 120.2 . . ?
C11 C12 H12 120.2 . . ?
C12 C13 C14 122.30(18) . . ?
C12 C13 Br1 119.08(16) . . ?
C14 C13 Br1 118.61(16) . . ?
C13 C14 C15 119.46(18) . . ?
C13 C14 H14 120.3 . . ?
C15 C14 H14 120.3 . . ?
C14 C15 C10 118.22(18) . . ?
C14 C15 C17 120.51(18) . . ?
C10 C15 C17 121.27(18) . . ?
C11 C16 H16A 109.5 . . ?
C11 C16 H16B 109.5 . . ?
H16A C16 H16B 109.5 . . ?
C11 C16 H16C 109.5 . . ?
H16A C16 H16C 109.5 . . ?
H16B C16 H16C 109.5 . . ?
C15 C17 H17A 109.5 . . ?
C15 C17 H17B 109.5 . . ?
H17A C17 H17B 109.5 . . ?
C15 C17 H17C 109.5 . . ?
H17A C17 H17C 109.5 . . ?
H17B C17 H17C 109.5 . . ?
C23 C18 C19 118.34(15) . . ?
C23 C18 C8 122.25(16) . . ?
C19 C18 C8 119.35(15) . . ?
C20 C19 C18 121.36(16) . . ?
C20 C19 H19 119.3 . . ?
C18 C19 H19 119.3 . . ?
C19 C20 C21 119.13(17) . . ?
C19 C20 H20 120.4 . . ?
C21 C20 H20 120.4 . . ?
C22 C21 C20 120.25(16) . . ?
C22 C21 C24 120.74(16) . . ?
C20 C21 C24 118.96(16) . . ?
C23 C22 C21 120.26(16) . . ?
C23 C22 H22 119.9 . . ?
C21 C22 H22 119.9 . . ?
C22 C23 C18 120.61(17) . . ?
C22 C23 H23 119.7 . . ?
C18 C23 H23 119.7 . . ?
F1 C24 F2 106.79(14) . . ?
F1 C24 F3 105.32(14) . . ?
F2 C24 F3 105.85(15) . . ?
F1 C24 C21 113.03(15) . . ?
F2 C24 C21 112.56(15) . . ?
F3 C24 C21 112.69(14) . . ?
C33 N2 C34 131.94(17) . . ?
C26 O3 C31 107.80(13) . . ?
C26 C25 H25A 109.5 . . ?
C26 C25 H25B 109.5 . . ?
H25A C25 H25B 109.5 . . ?
C26 C25 H25C 109.5 . . ?
H25A C25 H25C 109.5 . . ?
H25B C25 H25C 109.5 . . ?
O3 C26 C27 109.44(15) . . ?
O3 C26 C25 116.53(16) . . ?
C27 C26 C25 134.01(18) . . ?
C26 C27 C30 106.60(16) . . ?
C26 C27 C28 125.72(17) . . ?
C30 C27 C28 127.65(17) . . ?
O4 C28 C27 121.70(19) . . ?
O4 C28 C29 121.48(18) . . ?
C27 C28 C29 116.79(17) . . ?
C28 C29 H29A 109.5 . . ?
C28 C29 H29B 109.5 . . ?
H29A C29 H29B 109.5 . . ?
C28 C29 H29C 109.5 . . ?
H29A C29 H29C 109.5 . . ?
H29B C29 H29C 109.5 . . ?
C31 C30 C27 106.46(16) . . ?
C31 C30 H30 126.8 . . ?
C27 C30 H30 126.8 . . ?
C30 C31 O3 109.71(15) . . ?
C30 C31 C32 134.44(17) . . ?
O3 C31 C32 115.81(15) . . ?
C33 C32 C31 118.80(16) . . ?
C33 C32 C42 119.52(16) . . ?
C31 C32 C42 121.67(15) . . ?
N2 C33 C32 170.0(2) . . ?
C39 C34 C35 122.17(17) . . ?
C39 C34 N2 121.63(16) . . ?
C35 C34 N2 116.10(16) . . ?
C36 C35 C34 118.23(17) . . ?
C36 C35 C40 121.31(18) . . ?
C34 C35 C40 120.45(18) . . ?
C37 C36 C35 119.69(18) . . ?
C37 C36 H36 120.2 . . ?
C35 C36 H36 120.2 . . ?
C36 C37 C38 121.97(18) . . ?
C36 C37 Br2 119.21(16) . . ?
C38 C37 Br2 118.82(16) . . ?
C37 C38 C39 119.66(18) . . ?
C37 C38 H38 120.2 . . ?
C39 C38 H38 120.2 . . ?
C38 C39 C34 118.26(17) . . ?
C38 C39 C41 120.51(17) . . ?
C34 C39 C41 121.23(17) . . ?
C35 C40 H40A 109.5 . . ?
C35 C40 H40B 109.5 . . ?
H40A C40 H40B 109.5 . . ?
C35 C40 H40C 109.5 . . ?
H40A C40 H40C 109.5 . . ?
H40B C40 H40C 109.5 . . ?
C39 C41 H41A 109.5 . . ?
C39 C41 H41B 109.5 . . ?
H41A C41 H41B 109.5 . . ?
C39 C41 H41C 109.5 . . ?
H41A C41 H41C 109.5 . . ?
H41B C41 H41C 109.5 . . ?
C47 C42 C43 118.42(16) . . ?
C47 C42 C32 121.19(16) . . ?
C43 C42 C32 120.34(16) . . ?
C44 C43 C42 120.88(17) . . ?
C44 C43 H43 119.6 . . ?
C42 C43 H43 119.6 . . ?
C45 C44 C43 119.54(17) . . ?
C45 C44 H44 120.2 . . ?
C43 C44 H44 120.2 . . ?
C46 C45 C44 120.06(16) . . ?
C46 C45 C48 119.23(16) . . ?
C44 C45 C48 120.71(16) . . ?
C47 C46 C45 120.00(17) . . ?
C47 C46 H46 120.0 . . ?
C45 C46 H46 120.0 . . ?
C46 C47 C42 121.08(17) . . ?
C46 C47 H47 119.5 . . ?
C42 C47 H47 119.5 . . ?
F5 C48 F6 106.65(14) . . ?
F5 C48 F4 106.38(15) . . ?
F6 C48 F4 104.60(15) . . ?
F5 C48 C45 112.93(15) . . ?
F6 C48 C45 113.03(15) . . ?
F4 C48 C45 112.62(14) . . ?

loop_
_geom_bond_atom_site_label_1
_geom_bond_atom_site_label_2
_geom_bond_distance
_geom_bond_site_symmetry_2
_geom_bond_publ_flag
Br1 C13 1.902(2) . ?
F1 C24 1.339(2) . ?
F2 C24 1.340(2) . ?
F3 C24 1.343(2) . ?
N1 C9 1.212(2) . ?
N1 C10 1.419(2) . ?
O1 C2 1.360(2) . ?
O1 C7 1.382(2) . ?
O2 C4 1.214(3) . ?
C1 C2 1.479(3) . ?
C1 H1A 0.9800 . ?
C1 H1B 0.9800 . ?
C1 H1C 0.9800 . ?
C2 C3 1.368(3) . ?
C3 C6 1.441(2) . ?
C3 C4 1.476(3) . ?
C4 C5 1.506(3) . ?
C5 H5A 0.9800 . ?
C5 H5B 0.9800 . ?
C5 H5C 0.9800 . ?
C6 C7 1.355(2) . ?
C6 H6 0.9500 . ?
C7 C8 1.454(2) . ?
C8 C9 1.326(3) . ?
C8 C18 1.482(2) . ?
C10 C15 1.398(3) . ?
C10 C11 1.405(3) . ?
C11 C12 1.393(3) . ?
C11 C16 1.498(3) . ?
C12 C13 1.377(3) . ?
C12 H12 0.9500 . ?
C13 C14 1.387(3) . ?
C14 C15 1.392(3) . ?
C14 H14 0.9500 . ?
C15 C17 1.506(3) . ?
C16 H16A 0.9800 . ?
C16 H16B 0.9800 . ?
C16 H16C 0.9800 . ?
C17 H17A 0.9800 . ?
C17 H17B 0.9800 . ?
C17 H17C 0.9800 . ?
C18 C23 1.395(2) . ?
C18 C19 1.398(3) . ?
C19 C20 1.383(2) . ?
C19 H19 0.9500 . ?
C20 C21 1.393(2) . ?
C20 H20 0.9500 . ?
C21 C22 1.383(2) . ?
C21 C24 1.492(2) . ?
C22 C23 1.381(2) . ?
C22 H22 0.9500 . ?
C23 H23 0.9500 . ?
Br2 C37 1.900(2) . ?
F4 C48 1.348(2) . ?
F5 C48 1.332(2) . ?
F6 C48 1.345(2) . ?
N2 C33 1.211(2) . ?
N2 C34 1.416(2) . ?
O3 C26 1.359(2) . ?
O3 C31 1.380(2) . ?
O4 C28 1.216(3) . ?
C25 C26 1.479(3) . ?
C25 H25A 0.9800 . ?
C25 H25B 0.9800 . ?
C25 H25C 0.9800 . ?
C26 C27 1.370(3) . ?
C27 C30 1.438(2) . ?
C27 C28 1.474(3) . ?
C28 C29 1.503(3) . ?
C29 H29A 0.9800 . ?
C29 H29B 0.9800 . ?
C29 H29C 0.9800 . ?
C30 C31 1.353(2) . ?
C30 H30 0.9500 . ?
C31 C32 1.457(2) . ?
C32 C33 1.328(3) . ?
C32 C42 1.483(2) . ?
C34 C39 1.397(3) . ?
C34 C35 1.404(3) . ?
C35 C36 1.391(3) . ?
C35 C40 1.499(3) . ?
C36 C37 1.379(3) . ?
C36 H36 0.9500 . ?
C37 C38 1.388(3) . ?
C38 C39 1.389(3) . ?
C38 H38 0.9500 . ?
C39 C41 1.510(3) . ?
C40 H40A 0.9800 . ?
C40 H40B 0.9800 . ?
C40 H40C 0.9800 . ?
C41 H41A 0.9800 . ?
C41 H41B 0.9800 . ?
C41 H41C 0.9800 . ?
C42 C47 1.392(3) . ?
C42 C43 1.395(3) . ?
C43 C44 1.391(2) . ?
C43 H43 0.9500 . ?
C44 C45 1.389(2) . ?
C44 H44 0.9500 . ?
C45 C46 1.385(2) . ?
C45 C48 1.493(2) . ?
C46 C47 1.381(2) . ?
C46 H46 0.9500 . ?
C47 H47 0.9500 . ?

loop_
_geom_torsion_atom_site_label_1
_geom_torsion_atom_site_label_2
_geom_torsion_atom_site_label_3
_geom_torsion_atom_site_label_4
_geom_torsion
_geom_torsion_site_symmetry_1
_geom_torsion_site_symmetry_2
_geom_torsion_site_symmetry_3
_geom_torsion_site_symmetry_4
_geom_torsion_publ_flag
C7 O1 C2 C3 -0.35(19) . . . . ?
C7 O1 C2 C1 178.35(16) . . . . ?
O1 C2 C3 C6 0.5(2) . . . . ?
C1 C2 C3 C6 -177.8(2) . . . . ?
O1 C2 C3 C4 178.51(16) . . . . ?
C1 C2 C3 C4 0.1(3) . . . . ?
C2 C3 C4 O2 -0.5(3) . . . . ?
C6 C3 C4 O2 177.0(2) . . . . ?
C2 C3 C4 C5 178.17(19) . . . . ?
C6 C3 C4 C5 -4.3(3) . . . . ?
C2 C3 C6 C7 -0.5(2) . . . . ?
C4 C3 C6 C7 -178.43(18) . . . . ?
C3 C6 C7 O1 0.3(2) . . . . ?
C3 C6 C7 C8 177.7(2) . . . . ?
C2 O1 C7 C6 0.00(19) . . . . ?
C2 O1 C7 C8 -177.95(15) . . . . ?
C6 C7 C8 C9 -162.4(2) . . . . ?
O1 C7 C8 C9 14.8(2) . . . . ?
C6 C7 C8 C18 18.8(3) . . . . ?
O1 C7 C8 C18 -163.96(16) . . . . ?
C10 N1 C9 C8 -159.5(10) . . . . ?
C7 C8 C9 N1 -110.5(11) . . . . ?
C18 C8 C9 N1 68.4(11) . . . . ?
C9 N1 C10 C15 -50.8(3) . . . . ?
C9 N1 C10 C11 132.3(2) . . . . ?
C15 C10 C11 C12 -1.3(3) . . . . ?
N1 C10 C11 C12 175.54(16) . . . . ?
C15 C10 C11 C16 177.36(18) . . . . ?
N1 C10 C11 C16 -5.8(3) . . . . ?
C10 C11 C12 C13 -0.2(3) . . . . ?
C16 C11 C12 C13 -178.86(19) . . . . ?
C11 C12 C13 C14 1.0(3) . . . . ?
C11 C12 C13 Br1 -178.50(15) . . . . ?
C12 C13 C14 C15 -0.3(3) . . . . ?
Br1 C13 C14 C15 179.20(14) . . . . ?
C13 C14 C15 C10 -1.2(3) . . . . ?
C13 C14 C15 C17 178.79(18) . . . . ?
C11 C10 C15 C14 2.0(3) . . . . ?
N1 C10 C15 C14 -174.69(16) . . . . ?
C11 C10 C15 C17 -177.95(17) . . . . ?
N1 C10 C15 C17 5.3(3) . . . . ?
C9 C8 C18 C23 -155.47(18) . . . . ?
C7 C8 C18 C23 23.3(3) . . . . ?
C9 C8 C18 C19 21.4(3) . . . . ?
C7 C8 C18 C19 -159.75(17) . . . . ?
C23 C18 C19 C20 2.8(3) . . . . ?
C8 C18 C19 C20 -174.21(17) . . . . ?
C18 C19 C20 C21 -1.8(3) . . . . ?
C19 C20 C21 C22 -0.4(3) . . . . ?
C19 C20 C21 C24 177.11(17) . . . . ?
C20 C21 C22 C23 1.6(3) . . . . ?
C24 C21 C22 C23 -175.87(16) . . . . ?
C21 C22 C23 C18 -0.6(3) . . . . ?
C19 C18 C23 C22 -1.6(3) . . . . ?
C8 C18 C23 C22 175.34(17) . . . . ?
C22 C21 C24 F1 -141.42(16) . . . . ?
C20 C21 C24 F1 41.1(2) . . . . ?
C22 C21 C24 F2 -20.3(2) . . . . ?
C20 C21 C24 F2 162.17(16) . . . . ?
C22 C21 C24 F3 99.30(19) . . . . ?
C20 C21 C24 F3 -78.2(2) . . . . ?
C31 O3 C26 C27 -0.18(19) . . . . ?
C31 O3 C26 C25 178.39(16) . . . . ?
O3 C26 C27 C30 0.4(2) . . . . ?
C25 C26 C27 C30 -177.8(2) . . . . ?
O3 C26 C27 C28 178.51(17) . . . . ?
C25 C26 C27 C28 0.3(3) . . . . ?
C26 C27 C28 O4 0.7(3) . . . . ?
C30 C27 C28 O4 178.4(2) . . . . ?
C26 C27 C28 C29 178.83(19) . . . . ?
C30 C27 C28 C29 -3.5(3) . . . . ?
C26 C27 C30 C31 -0.5(2) . . . . ?
C28 C27 C30 C31 -178.54(18) . . . . ?
C27 C30 C31 O3 0.4(2) . . . . ?
C27 C30 C31 C32 178.1(2) . . . . ?
C26 O3 C31 C30 -0.1(2) . . . . ?
C26 O3 C31 C32 -178.32(15) . . . . ?
C30 C31 C32 C33 -160.4(2) . . . . ?
O3 C31 C32 C33 17.2(3) . . . . ?
C30 C31 C32 C42 20.8(3) . . . . ?
O3 C31 C32 C42 -161.57(16) . . . . ?
C34 N2 C33 C32 -178.5(10) . . . . ?
C31 C32 C33 N2 -92.9(11) . . . . ?
C42 C32 C33 N2 85.9(11) . . . . ?
C33 N2 C34 C39 -52.2(3) . . . . ?
C33 N2 C34 C35 131.4(2) . . . . ?
C39 C34 C35 C36 -0.6(3) . . . . ?
N2 C34 C35 C36 175.84(16) . . . . ?
C39 C34 C35 C40 178.16(18) . . . . ?
N2 C34 C35 C40 -5.4(3) . . . . ?
C34 C35 C36 C37 -0.5(3) . . . . ?
C40 C35 C36 C37 -179.23(19) . . . . ?
C35 C36 C37 C38 0.7(3) . . . . ?
C35 C36 C37 Br2 -178.93(15) . . . . ?
C36 C37 C38 C39 0.2(3) . . . . ?
Br2 C37 C38 C39 179.84(14) . . . . ?
C37 C38 C39 C34 -1.2(3) . . . . ?
C37 C38 C39 C41 179.05(18) . . . . ?
C35 C34 C39 C38 1.4(3) . . . . ?
N2 C34 C39 C38 -174.75(16) . . . . ?
C35 C34 C39 C41 -178.85(17) . . . . ?
N2 C34 C39 C41 4.9(3) . . . . ?
C33 C32 C42 C47 -152.09(19) . . . . ?
C31 C32 C42 C47 26.7(3) . . . . ?
C33 C32 C42 C43 25.3(3) . . . . ?
C31 C32 C42 C43 -155.87(18) . . . . ?
C47 C42 C43 C44 1.4(3) . . . . ?
C32 C42 C43 C44 -176.14(17) . . . . ?
C42 C43 C44 C45 -1.2(3) . . . . ?
C43 C44 C45 C46 0.0(3) . . . . ?
C43 C44 C45 C48 -179.22(17) . . . . ?
C44 C45 C46 C47 1.0(3) . . . . ?
C48 C45 C46 C47 -179.77(17) . . . . ?
C45 C46 C47 C42 -0.8(3) . . . . ?
C43 C42 C47 C46 -0.3(3) . . . . ?
C32 C42 C47 C46 177.13(17) . . . . ?
C46 C45 C48 F5 151.33(16) . . . . ?
C44 C45 C48 F5 -29.4(2) . . . . ?
C46 C45 C48 F6 30.1(2) . . . . ?
C44 C45 C48 F6 -150.60(16) . . . . ?
C46 C45 C48 F4 -88.1(2) . . . . ?
C44 C45 C48 F4 91.1(2) . . . . ?
